data_4087928
loop_
_publ_author_name
'Wang, Lin'
'Sun, Hongjian'
'Li, Xiaoyan'

_publ_section_title
;
 Imine Nitrogen Bridged Binuclear Nickel Complexes via N--H Bond
 Activation: Synthesis, Characterization, Unexpected C,N-Coupling
 Reaction, and Their Catalytic Application in Hydrosilylation of Aldehydes
;
_journal_issue 20
_journal_name_full Organometallics
_journal_page_first 5175
_journal_paper_doi 10.1021/acs.organomet.5b00734
_journal_volume 34
_journal_year 2015
_chemical_formula_sum 'C36 H44 F4 N2 Ni2 P2'
_chemical_formula_weight 760.09
_space_group_IT_number 43
_space_group_name_Hall 'F 2 -2d'
_space_group_name_H-M_alt 'F d d 2'
_symmetry_cell_setting orthorhombic
_symmetry_space_group_name_H-M 'F d d 2'
_atom_sites_solution_hydrogens geom
_atom_sites_solution_primary direct
_atom_sites_solution_secondary difmap
_audit_creation_method SHELXL-97
_cell_angle_alpha 90.00
_cell_angle_beta 90.00
_cell_angle_gamma 90.00
_cell_formula_units_Z 8
_cell_length_a 22.830(5)
_cell_length_b 36.134(7)
_cell_length_c 8.8100(19)
_cell_measurement_temperature 273(2)
_cell_volume 7268(3)
_computing_structure_refinement 'SHELXL-97 (Sheldrick, 1997)'
_computing_structure_solution 'SHELXS-97 (Sheldrick, 1990)'
_diffrn_ambient_temperature 273(2)
_diffrn_measured_fraction_theta_full 0.992
_diffrn_measured_fraction_theta_max 0.992
_diffrn_measurement_device_type 'CCD area detector'
_diffrn_measurement_method 'phi and omega scans'
_diffrn_radiation_monochromator graphite
_diffrn_radiation_source 'fine-focus sealed tube'
_diffrn_radiation_type MoK\a
_diffrn_radiation_wavelength 0.71073
_diffrn_reflns_av_R_equivalents 0.1568
_diffrn_reflns_av_sigmaI/netI 0.2179
_diffrn_reflns_limit_h_max 16
_diffrn_reflns_limit_h_min -29
_diffrn_reflns_limit_k_max 45
_diffrn_reflns_limit_k_min -45
_diffrn_reflns_limit_l_max 11
_diffrn_reflns_limit_l_min -11
_diffrn_reflns_number 10559
_diffrn_reflns_theta_full 27.50
_diffrn_reflns_theta_max 27.50
_diffrn_reflns_theta_min 2.11
_exptl_absorpt_coefficient_mu 1.172
_exptl_absorpt_correction_type none
_exptl_crystal_colour red
_exptl_crystal_density_diffrn 1.389
_exptl_crystal_density_method 'not measured'
_exptl_crystal_description block
_exptl_crystal_F_000 3168
_exptl_crystal_size_max 0.22
_exptl_crystal_size_mid 0.2
_exptl_crystal_size_min 0.19
_refine_diff_density_max 0.575
_refine_diff_density_min -0.481
_refine_diff_density_rms 0.103
_refine_ls_abs_structure_details 'Flack H D (1983), Acta Cryst. A39, 876-881'
_refine_ls_abs_structure_Flack 0.02(3)
_refine_ls_extinction_method none
_refine_ls_goodness_of_fit_ref 0.941
_refine_ls_hydrogen_treatment constr
_refine_ls_matrix_type full
_refine_ls_number_parameters 213
_refine_ls_number_reflns 4054
_refine_ls_number_restraints 1
_refine_ls_restrained_S_all 0.941
_refine_ls_R_factor_all 0.1727
_refine_ls_R_factor_gt 0.0745
_refine_ls_shift/su_max 0.001
_refine_ls_shift/su_mean 0.000
_refine_ls_structure_factor_coef Fsqd
_refine_ls_weighting_details 'calc w=1/[\s^2^(Fo^2^)+(0.0129P)^2^+0.0000P] where P=(Fo^2^+2Fc^2^)/3'
_refine_ls_weighting_scheme calc
_refine_ls_wR_factor_gt 0.0920
_refine_ls_wR_factor_ref 0.1186
_reflns_number_gt 1947
_reflns_number_total 4054
_reflns_threshold_expression >2sigma(I)
_cod_data_source_file om5b00734_si_002.cif
_cod_data_source_block complex6
_cod_depositor_comments
;
The following automatic conversions were performed:

data item '_exptl_absorpt_correction_type' value 'NONE' was changed
to 'none' in accordance with the
/home/saulius/struct/COD-crude-data/automatic-downloads/DataCite-retrospective/ACS/depositions/lib/dictionaries/cif_core.dic
dictionary named 'cif_core.dic' version 2.4.2 last updated on
2011-04-26.

data item '_symmetry_cell_setting' value 'Orthorhombic' was changed
to 'orthorhombic' in accordance with the
/home/saulius/struct/COD-crude-data/automatic-downloads/DataCite-retrospective/ACS/depositions/lib/dictionaries/cif_core.dic
dictionary named 'cif_core.dic' version 2.4.2 last updated on
2011-04-26.

Automatic conversion script
Id: cif_fix_values 6909 2019-04-08 15:41:33Z antanas 
;
_cod_original_sg_symbol_H-M 'Fdd2 '
_cod_database_code 4087928

loop_
_symmetry_equiv_pos_as_xyz
'x, y, z'
'-x, -y, z'
'x+1/4, -y+1/4, z+1/4'
'-x+1/4, y+1/4, z+1/4'
'x, y+1/2, z+1/2'
'-x, -y+1/2, z+1/2'
'x+1/4, -y+3/4, z+3/4'
'-x+1/4, y+3/4, z+3/4'
'x+1/2, y, z+1/2'
'-x+1/2, -y, z+1/2'
'x+3/4, -y+1/4, z+3/4'
'-x+3/4, y+1/4, z+3/4'
'x+1/2, y+1/2, z'
'-x+1/2, -y+1/2, z'
'x+3/4, -y+3/4, z+1/4'
'-x+3/4, y+3/4, z+1/4'

loop_
_atom_site_label
_atom_site_type_symbol
_atom_site_fract_x
_atom_site_fract_y
_atom_site_fract_z
_atom_site_U_iso_or_equiv
_atom_site_adp_type
_atom_site_occupancy
_atom_site_symmetry_multiplicity
_atom_site_calc_flag
_atom_site_refinement_flags
Ni1 Ni 0.29227(4) 0.72665(3) 0.96022(10) 0.0293(3) Uani 1 1 d .
P2 P 0.27822(9) 0.68000(6) 1.1081(3) 0.0345(6) Uani 1 1 d .
N1 N 0.2154(2) 0.72555(15) 0.8734(7) 0.0253(16) Uani 1 1 d .
C10 C 0.2176(3) 0.6731(2) 0.6961(9) 0.0317(19) Uani 1 1 d .
F1 F 0.07852(18) 0.68194(14) 0.8593(5) 0.0546(14) Uani 1 1 d .
C5 C 0.2792(3) 0.6696(2) 0.6932(8) 0.0330(19) Uani 1 1 d .
H5 H 0.3028 0.6883 0.7324 0.040 Uiso 1 1 calc R
F2 F 0.18355(19) 0.75660(12) 0.5243(5) 0.0482(14) Uani 1 1 d .
C1 C 0.3693(3) 0.7355(2) 1.0466(9) 0.047(3) Uani 1 1 d .
H1A H 0.3772 0.7616 1.0473 0.070 Uiso 1 1 calc R
H1B H 0.3984 0.7231 0.9866 0.070 Uiso 1 1 calc R
H1C H 0.3705 0.7262 1.1486 0.070 Uiso 1 1 calc R
C13 C 0.1335(3) 0.71939(19) 0.6962(9) 0.0277(18) Uani 1 1 d .
C12 C 0.1915(3) 0.7070(2) 0.7639(9) 0.031(2) Uani 1 1 d .
C18 C 0.1312(3) 0.7444(2) 0.5809(10) 0.035(2) Uani 1 1 d .
C6 C 0.3047(3) 0.6378(2) 0.6311(9) 0.044(2) Uani 1 1 d .
H6 H 0.3453 0.6358 0.6278 0.052 Uiso 1 1 calc R
C8 C 0.2113(4) 0.6130(2) 0.5805(9) 0.043(2) Uani 1 1 d .
H8 H 0.1879 0.5936 0.5467 0.052 Uiso 1 1 calc R
C4 C 0.2348(3) 0.6411(2) 1.0444(9) 0.052(3) Uani 1 1 d .
H4A H 0.1980 0.6499 1.0059 0.078 Uiso 1 1 calc R
H4B H 0.2280 0.6246 1.1280 0.078 Uiso 1 1 calc R
H4C H 0.2554 0.6282 0.9656 0.078 Uiso 1 1 calc R
C3 C 0.3393(3) 0.6573(2) 1.2009(11) 0.057(3) Uani 1 1 d .
H3A H 0.3660 0.6481 1.1256 0.085 Uiso 1 1 calc R
H3B H 0.3251 0.6370 1.2610 0.085 Uiso 1 1 calc R
H3C H 0.3592 0.6747 1.2652 0.085 Uiso 1 1 calc R
C9 C 0.1846(3) 0.6442(2) 0.6346(9) 0.043(2) Uani 1 1 d .
H9 H 0.1440 0.6463 0.6303 0.052 Uiso 1 1 calc R
C14 C 0.0789(4) 0.7071(2) 0.7445(10) 0.039(2) Uani 1 1 d .
C11 C 0.3000(4) 0.5742(2) 0.5127(11) 0.070(3) Uani 1 1 d .
H11A H 0.3079 0.5773 0.4064 0.105 Uiso 1 1 calc R
H11B H 0.2745 0.5533 0.5271 0.105 Uiso 1 1 calc R
H11C H 0.3361 0.5700 0.5658 0.105 Uiso 1 1 calc R
C17 C 0.0812(4) 0.7579(2) 0.5179(10) 0.049(3) Uani 1 1 d .
H17 H 0.0825 0.7755 0.4407 0.059 Uiso 1 1 calc R
C7 C 0.2707(4) 0.6090(2) 0.5741(9) 0.042(2) Uani 1 1 d .
C15 C 0.0267(3) 0.7195(2) 0.6871(11) 0.051(3) Uani 1 1 d .
H15 H -0.0089 0.7111 0.7250 0.061 Uiso 1 1 calc R
C16 C 0.0291(4) 0.7448(3) 0.5719(11) 0.057(3) Uani 1 1 d .
H16 H -0.0056 0.7534 0.5293 0.068 Uiso 1 1 calc R
C2 C 0.2353(4) 0.6958(3) 1.2708(10) 0.062(3) Uani 1 1 d .
H2A H 0.2563 0.7149 1.3230 0.093 Uiso 1 1 calc R
H2B H 0.2288 0.6754 1.3387 0.093 Uiso 1 1 calc R
H2C H 0.1984 0.7052 1.2363 0.093 Uiso 1 1 calc R

loop_
_atom_site_aniso_label
_atom_site_aniso_U_11
_atom_site_aniso_U_22
_atom_site_aniso_U_33
_atom_site_aniso_U_23
_atom_site_aniso_U_13
_atom_site_aniso_U_12
Ni1 0.0260(5) 0.0308(5) 0.0312(6) 0.0010(6) -0.0018(5) 0.0011(5)
P2 0.0396(14) 0.0302(13) 0.0336(15) 0.0002(12) -0.0062(11) 0.0006(11)
N1 0.016(4) 0.022(3) 0.038(4) -0.010(3) 0.003(3) -0.006(3)
C10 0.038(5) 0.032(5) 0.025(5) -0.009(4) -0.003(4) 0.004(4)
F1 0.045(3) 0.077(4) 0.042(3) 0.015(3) 0.002(2) -0.021(3)
C5 0.036(5) 0.044(5) 0.020(5) -0.004(4) -0.005(4) 0.011(4)
F2 0.039(3) 0.060(3) 0.046(4) 0.011(3) 0.003(2) -0.009(2)
C1 0.032(5) 0.045(5) 0.063(7) 0.011(5) -0.012(5) -0.001(4)
C13 0.024(4) 0.029(4) 0.031(5) -0.009(4) 0.005(4) -0.002(3)
C12 0.021(4) 0.027(5) 0.045(6) -0.001(4) -0.008(4) 0.003(3)
C18 0.027(5) 0.046(6) 0.031(6) -0.005(4) 0.005(4) -0.005(4)
C6 0.044(6) 0.046(6) 0.041(6) 0.004(5) -0.008(4) 0.022(5)
C8 0.047(6) 0.042(6) 0.041(6) -0.019(5) 0.000(5) 0.000(5)
C4 0.067(7) 0.050(6) 0.040(6) 0.007(5) -0.017(5) -0.017(5)
C3 0.063(6) 0.044(6) 0.062(7) 0.010(6) -0.009(7) 0.011(5)
C9 0.044(6) 0.048(6) 0.038(6) -0.005(5) -0.002(4) 0.000(4)
C14 0.044(6) 0.045(5) 0.028(6) -0.001(5) 0.002(4) 0.006(4)
C11 0.102(8) 0.042(6) 0.065(8) -0.004(5) 0.032(6) 0.025(6)
C17 0.049(6) 0.048(6) 0.050(7) 0.013(5) -0.010(5) -0.002(5)
C7 0.064(6) 0.029(5) 0.032(6) 0.005(4) 0.004(5) 0.011(5)
C15 0.018(5) 0.076(7) 0.058(7) -0.016(6) -0.003(5) 0.009(4)
C16 0.037(6) 0.079(8) 0.054(7) -0.008(6) -0.025(5) 0.018(5)
C2 0.058(7) 0.069(7) 0.059(7) 0.005(6) 0.008(5) 0.005(5)

loop_
_atom_type_symbol
_atom_type_description
_atom_type_scat_dispersion_real
_atom_type_scat_dispersion_imag
_atom_type_scat_source
C C 0.0033 0.0016 'International Tables Vol C Tables 4.2.6.8 and 6.1.1.4'
H H 0.0000 0.0000 'International Tables Vol C Tables 4.2.6.8 and 6.1.1.4'
N N 0.0061 0.0033 'International Tables Vol C Tables 4.2.6.8 and 6.1.1.4'
F F 0.0171 0.0103 'International Tables Vol C Tables 4.2.6.8 and 6.1.1.4'
P P 0.1023 0.0942 'International Tables Vol C Tables 4.2.6.8 and 6.1.1.4'
Ni Ni 0.3393 1.1124 'International Tables Vol C Tables 4.2.6.8 and 6.1.1.4'

loop_
_geom_angle_atom_site_label_1
_geom_angle_atom_site_label_2
_geom_angle_atom_site_label_3
_geom_angle
_geom_angle_site_symmetry_1
_geom_angle_site_symmetry_3
N1 Ni1 N1 76.9(3) 14_565 .
N1 Ni1 C1 95.2(3) 14_565 .
N1 Ni1 C1 171.7(3) . .
N1 Ni1 P2 160.45(19) 14_565 .
N1 Ni1 P2 95.09(19) . .
C1 Ni1 P2 91.5(3) . .
N1 Ni1 Ni1 48.02(17) 14_565 14_565
N1 Ni1 Ni1 47.44(16) . 14_565
C1 Ni1 Ni1 125.0(2) . 14_565
P2 Ni1 Ni1 113.76(7) . 14_565
C4 P2 C3 102.1(4) . .
C4 P2 C2 101.1(4) . .
C3 P2 C2 101.5(5) . .
C4 P2 Ni1 120.1(3) . .
C3 P2 Ni1 120.8(3) . .
C2 P2 Ni1 108.1(3) . .
C12 N1 Ni1 137.1(5) . 14_565
C12 N1 Ni1 133.9(5) . .
Ni1 N1 Ni1 84.5(2) 14_565 .
C9 C10 C5 117.6(7) . .
C9 C10 C12 123.7(7) . .
C5 C10 C12 118.7(7) . .
C6 C5 C10 119.6(7) . .
C18 C13 C14 114.0(7) . .
C18 C13 C12 121.5(7) . .
C14 C13 C12 124.5(7) . .
N1 C12 C10 123.9(6) . .
N1 C12 C13 120.4(6) . .
C10 C12 C13 115.7(6) . .
C17 C18 C13 125.1(8) . .
C17 C18 F2 118.0(8) . .
C13 C18 F2 116.9(7) . .
C7 C6 C5 121.6(8) . .
C7 C8 C9 123.0(8) . .
C8 C9 C10 120.6(8) . .
F1 C14 C15 119.2(8) . .
F1 C14 C13 116.5(7) . .
C15 C14 C13 124.2(8) . .
C18 C17 C16 117.7(8) . .
C8 C7 C6 117.4(7) . .
C8 C7 C11 122.6(8) . .
C6 C7 C11 120.0(8) . .
C16 C15 C14 117.2(8) . .
C17 C16 C15 121.7(8) . .

loop_
_geom_bond_atom_site_label_1
_geom_bond_atom_site_label_2
_geom_bond_distance
_geom_bond_site_symmetry_2
Ni1 N1 1.897(5) 14_565
Ni1 N1 1.914(6) .
Ni1 C1 1.943(7) .
Ni1 P2 2.154(2) .
Ni1 Ni1 2.5636(19) 14_565
P2 C4 1.808(8) .
P2 C3 1.813(7) .
P2 C2 1.827(8) .
N1 C12 1.296(8) .
N1 Ni1 1.897(5) 14_565
C10 C9 1.398(10) .
C10 C5 1.413(9) .
C10 C12 1.486(10) .
F1 C14 1.360(8) .
C5 C6 1.399(10) .
F2 C18 1.367(8) .
C13 C18 1.361(10) .
C13 C14 1.391(10) .
C13 C12 1.521(9) .
C18 C17 1.360(10) .
C6 C7 1.392(11) .
C8 C7 1.363(10) .
C8 C9 1.370(10) .
C14 C15 1.370(10) .
C11 C7 1.524(9) .
C17 C16 1.366(11) .
C15 C16 1.368(11) .
